data_7122594
loop_
_publ_author_name
'Begum, Imtiaz'
'Schnakenburg, Gregor'
'Kelemen, Zsolt'
'Nyul\'aszi, L\'aszl\'o'
'Boer\'e, Ren\'e T'
'Streubel, Rainer'

_publ_section_title
;
 Expanding the chemistry of ring-fused 1,4-diphosphinines by stable mono
 anion formation.
;
_journal_issue 96
_journal_name_full 'Chemical communications (Cambridge, England)'
_journal_page_first 13555
_journal_page_last 13558
_journal_paper_doi 10.1039/c8cc08158a
_journal_volume 54
_journal_year 2018
_chemical_formula_moiety 'C30 H62 K N3 O3 P2 S4 Si2'
_chemical_formula_sum 'C30 H62 K N3 O3 P2 S4 Si2'
_chemical_formula_weight 798.28
_chemical_name_systematic IB-365
_space_group_crystal_system triclinic
_space_group_IT_number 2
_space_group_name_Hall '-P 1'
_space_group_name_H-M_alt 'P -1'
_symmetry_space_group_name_Hall '-P 1'
_symmetry_space_group_name_H-M 'P -1'
_atom_sites_solution_hydrogens geom
_atom_sites_solution_primary direct
_audit_creation_date 2018-02-22
_audit_creation_method
;
Olex2 1.2
(compiled 2017.03.02 svn.r3394 for OlexSys, GUI svn.r5324)
;
_audit_update_record
;
2018-09-07 deposited with the CCDC.
2018-11-12 downloaded from the CCDC.
;
_cell_angle_alpha 77.937(5)
_cell_angle_beta 83.960(5)
_cell_angle_gamma 88.797(5)
_cell_formula_units_Z 2
_cell_length_a 8.9737(6)
_cell_length_b 14.8907(9)
_cell_length_c 16.9261(11)
_cell_measurement_reflns_used 6512
_cell_measurement_temperature 123
_cell_measurement_theta_max 29.35
_cell_measurement_theta_min 2.68
_cell_volume 2199.5(2)
_computing_molecular_graphics 'Olex2 (Dolomanov et al., 2009)'
_computing_publication_material 'Olex2 (Dolomanov et al., 2009)'
_computing_structure_refinement 'XL (Sheldrick, 2008)'
_computing_structure_solution 'XS (Sheldrick, 2008)'
_diffrn_ambient_temperature 123
_diffrn_detector 'image plate (34 cm diameter)'
_diffrn_detector_area_resol_mean 6.67
_diffrn_detector_type STOE
_diffrn_measured_fraction_theta_full 0.975
_diffrn_measured_fraction_theta_max 0.975
_diffrn_measurement_device '2-circle goniometer'
_diffrn_measurement_device_type 'STOE IPDS-2T'
_diffrn_measurement_method 'rotation method'
_diffrn_radiation_collimation '0.5 mm diameter, monocapillary'
_diffrn_radiation_monochromator 'plane graphite'
_diffrn_radiation_polarisn_norm 0
_diffrn_radiation_type MoK\a
_diffrn_radiation_wavelength 0.71073
_diffrn_reflns_av_R_equivalents 0.0955
_diffrn_reflns_av_unetI/netI 0.1279
_diffrn_reflns_Laue_measured_fraction_full 0.975
_diffrn_reflns_Laue_measured_fraction_max 0.975
_diffrn_reflns_limit_h_max 10
_diffrn_reflns_limit_h_min -10
_diffrn_reflns_limit_k_max 17
_diffrn_reflns_limit_k_min -17
_diffrn_reflns_limit_l_max 20
_diffrn_reflns_limit_l_min -20
_diffrn_reflns_number 14534
_diffrn_reflns_point_group_measured_fraction_full 0.975
_diffrn_reflns_point_group_measured_fraction_max 0.975
_diffrn_reflns_theta_full 25.242
_diffrn_reflns_theta_max 25.249
_diffrn_reflns_theta_min 2.676
_diffrn_source 'sealed X-ray tube, 12 x 0.4 mm long-fine focus'
_diffrn_source_current 40
_diffrn_source_power 2.00
_diffrn_source_voltage 50
_exptl_absorpt_coefficient_mu 0.469
_exptl_absorpt_correction_T_max 0.9471
_exptl_absorpt_correction_T_min 0.7658
_exptl_absorpt_correction_type integration
_exptl_crystal_colour 'clear yellow'
_exptl_crystal_colour_lustre clear
_exptl_crystal_colour_primary yellow
_exptl_crystal_density_diffrn 1.205
_exptl_crystal_description plate
_exptl_crystal_F_000 856
_exptl_crystal_size_max 0.27
_exptl_crystal_size_mid 0.12
_exptl_crystal_size_min 0.1
_refine_diff_density_max 0.449
_refine_diff_density_min -0.369
_refine_diff_density_rms 0.085
_refine_ls_extinction_method none
_refine_ls_goodness_of_fit_ref 0.859
_refine_ls_hydrogen_treatment constr
_refine_ls_matrix_type full
_refine_ls_number_parameters 468
_refine_ls_number_reflns 7756
_refine_ls_number_restraints 56
_refine_ls_restrained_S_all 0.857
_refine_ls_R_factor_all 0.1095
_refine_ls_R_factor_gt 0.0609
_refine_ls_shift/su_max 0.000
_refine_ls_shift/su_mean 0.000
_refine_ls_structure_factor_coef Fsqd
_refine_ls_weighting_details 'w=1/[\s^2^(Fo^2^)+(0.0785P)^2^] where P=(Fo^2^+2Fc^2^)/3'
_refine_ls_weighting_scheme calc
_refine_ls_wR_factor_gt 0.1395
_refine_ls_wR_factor_ref 0.1544
_reflns_Friedel_coverage 0.000
_reflns_number_gt 4338
_reflns_number_total 7756
_reflns_threshold_expression 'I > 2\s(I)'
_cod_data_source_file c8cc08158a2.cif
_cod_data_source_block 5545
_cod_depositor_comments 'Adding full bibliography for 7122593--7122597.cif.'
_cod_database_code 7122594
_shelx_shelxl_version_number 2014/7
_shelx_space_group_comment
;
The symmetry employed for this shelxl refinement is uniquely defined
by the following loop, which should always be used as a source of
symmetry information in preference to the above space-group names.
They are only intended as comments.
;
_shelx_estimated_absorpt_t_max 0.955
_shelx_estimated_absorpt_t_min 0.884
_olex2_refinement_description
;
1. Fixed Uiso
 At 1.2 times of:
  All C(H,H) groups
 At 1.5 times of:
  All C(H,H,H) groups
2. Restrained distances
 O3-C29
 1.38 with sigma of 0.01
 O3S-C29S
 1.38 with sigma of 0.01
3. Uiso/Uaniso restraints and constraints
Uanis(C30) \\sim Ueq, Uanis(C29) \\sim Ueq, Uanis(C28) \\sim Ueq, Uanis(C27)
\\sim Ueq, Uanis(O3) \\sim Ueq: with sigma of 0.002 and sigma for terminal
atoms of 0.004
Uanis(C27S) \\sim Ueq, Uanis(C28S) \\sim Ueq, Uanis(C29S) \\sim Ueq,
Uanis(C30S) \\sim Ueq: with sigma of 0.002 and sigma for terminal atoms of 0.004
4. Others
 Sof(C28S)=Sof(H28C)=Sof(H28D)=Sof(C30S)=Sof(H30D)=Sof(H30E)=Sof(H30F)=
 Sof(C29S)=Sof(H29C)=Sof(H29D)=Sof(O3S)=Sof(C27S)=Sof(H27D)=Sof(H27E)=Sof(H27F)=
 1-FVAR(1)
 Sof(O3)=Sof(C27)=Sof(H27A)=Sof(H27B)=Sof(H27C)=Sof(C28)=Sof(H28A)=Sof(H28B)=
 Sof(C29)=Sof(H29A)=Sof(H29B)=Sof(C30)=Sof(H30A)=Sof(H30B)=Sof(H30C)=FVAR(1)
5.a Secondary CH2 refined with riding coordinates:
 C4(H4A,H4B), C5(H5A,H5B), C10(H10A,H10B), C11(H11A,H11B), C20(H20A,H20B),
 C21(H21A,H21B), C24(H24A,H24B), C25(H25A,H25B), C28(H28A,H28B), C29(H29A,H29B),
  C28S(H28C,H28D), C29S(H29C,H29D)
5.b Idealised Me refined as rotating group:
 C6(H6A,H6B,H6C), C12(H12A,H12B,H12C), C13(H13A,H13B,H13C), C14(H14A,H14B,
 H14C), C15(H15A,H15B,H15C), C16(H16A,H16B,H16C), C17(H17A,H17B,H17C), C18(H18A,
 H18B,H18C), C19(H19A,H19B,H19C), C22(H22A,H22B,H22C), C23(H23A,H23B,H23C),
 C26(H26A,H26B,H26C), C27(H27A,H27B,H27C), C30(H30A,H30B,H30C), C30S(H30D,H30E,
 H30F), C27S(H27D,H27E,H27F)
;
_olex2_submission_special_instructions 'No special instructions were received'

loop_
_space_group_symop_operation_xyz
'x, y, z'
'-x, -y, -z'

loop_
_atom_site_label
_atom_site_type_symbol
_atom_site_fract_x
_atom_site_fract_y
_atom_site_fract_z
_atom_site_U_iso_or_equiv
_atom_site_adp_type
_atom_site_occupancy
_atom_site_site_symmetry_order
_atom_site_calc_flag
_atom_site_refinement_flags_posn
_atom_site_refinement_flags_adp
_atom_site_refinement_flags_occupancy
_atom_site_disorder_assembly
_atom_site_disorder_group
K K 0.18675(12) 0.30153(7) 0.31782(7) 0.0383(3) Uani 1 1 d . . . . .
S1 S 0.15468(13) 0.59985(7) 0.28595(8) 0.0334(3) Uani 1 1 d . . . . .
S2 S 0.37765(14) 0.46379(8) 0.36255(8) 0.0398(3) Uani 1 1 d . . . . .
S3 S 0.20635(13) 1.01846(8) 0.32524(8) 0.0360(3) Uani 1 1 d . . . . .
S4 S -0.00507(16) 1.15917(8) 0.24445(11) 0.0549(4) Uani 1 1 d . . . . .
P1 P 0.03332(12) 0.79134(7) 0.23694(7) 0.0271(3) Uani 1 1 d . . . . .
P2 P 0.33907(13) 0.83031(8) 0.36264(8) 0.0323(3) Uani 1 1 d . . . . .
Si1 Si -0.02022(15) 0.75752(9) 0.07736(9) 0.0370(3) Uani 1 1 d . . . . .
Si2 Si 0.27982(14) 0.84291(10) 0.09112(9) 0.0384(3) Uani 1 1 d . . . . .
O1 O -0.0809(4) 0.3922(2) 0.3238(2) 0.0435(8) Uani 1 1 d . . . . .
O2 O 0.3476(4) 0.3549(2) 0.1686(2) 0.0515(9) Uani 1 1 d . . . . .
O3 O 0.2407(9) 0.1687(6) 0.4475(6) 0.051(3) Uani 0.587(11) 1 d D U P A 1
N1 N 0.3555(4) 0.6453(2) 0.3633(2) 0.0288(8) Uani 1 1 d . . . . .
N2 N 0.0077(4) 0.9762(2) 0.2453(2) 0.0333(9) Uani 1 1 d . . . . .
N3 N 0.0986(4) 0.8048(2) 0.1344(2) 0.0298(8) Uani 1 1 d . . . . .
C1 C 0.1649(5) 0.7154(3) 0.2916(3) 0.0272(9) Uani 1 1 d . . . . .
C2 C 0.3065(5) 0.5700(3) 0.3409(3) 0.0306(10) Uani 1 1 d . . . . .
C3 C 0.2798(5) 0.7288(3) 0.3356(3) 0.0278(9) Uani 1 1 d . . . . .
C4 C 0.4819(5) 0.6409(3) 0.4121(3) 0.0305(10) Uani 1 1 d . . . . .
H4A H 0.4849 0.5791 0.4477 0.037 Uiso 1 1 calc R . . . .
H4B H 0.4664 0.6863 0.4474 0.037 Uiso 1 1 calc R . . . .
C5 C 0.6300(5) 0.6597(3) 0.3609(3) 0.0360(11) Uani 1 1 d . . . . .
H5A H 0.6262 0.7200 0.3231 0.043 Uiso 1 1 calc R . . . .
H5B H 0.6499 0.6120 0.3283 0.043 Uiso 1 1 calc R . . . .
C6 C 0.7570(5) 0.6600(4) 0.4154(3) 0.0475(13) Uani 1 1 d . . . . .
H6A H 0.8531 0.6701 0.3816 0.071 Uiso 1 1 calc GR . . . .
H6B H 0.7590 0.6008 0.4537 0.071 Uiso 1 1 calc GR . . . .
H6C H 0.7396 0.7093 0.4457 0.071 Uiso 1 1 calc GR . . . .
C7 C 0.0872(5) 0.8920(3) 0.2707(3) 0.0264(9) Uani 1 1 d . . . . .
C8 C 0.0565(5) 1.0497(3) 0.2680(3) 0.0389(12) Uani 1 1 d . . . . .
C9 C 0.2002(5) 0.9039(3) 0.3164(3) 0.0283(10) Uani 1 1 d . . . . .
C10 C -0.1211(5) 0.9804(3) 0.1969(3) 0.0382(12) Uani 1 1 d . . . . .
H10A H -0.0988 0.9423 0.1557 0.046 Uiso 1 1 calc R . . . .
H10B H -0.1338 1.0446 0.1677 0.046 Uiso 1 1 calc R . . . .
C11 C -0.2669(5) 0.9477(3) 0.2475(4) 0.0460(13) Uani 1 1 d . . . . .
H11A H -0.3419 0.9396 0.2107 0.055 Uiso 1 1 calc R . . . .
H11B H -0.2500 0.8869 0.2824 0.055 Uiso 1 1 calc R . . . .
C12 C -0.3305(6) 1.0120(4) 0.3009(4) 0.0593(17) Uani 1 1 d . . . . .
H12A H -0.3520 1.0717 0.2668 0.089 Uiso 1 1 calc GR . . . .
H12B H -0.2576 1.0201 0.3380 0.089 Uiso 1 1 calc GR . . . .
H12C H -0.4232 0.9859 0.3323 0.089 Uiso 1 1 calc GR . . . .
C13 C -0.1101(7) 0.8486(4) 0.0044(4) 0.0593(16) Uani 1 1 d . . . . .
H13A H -0.1889 0.8788 0.0340 0.089 Uiso 1 1 calc GR . . . .
H13B H -0.1541 0.8208 -0.0354 0.089 Uiso 1 1 calc GR . . . .
H13C H -0.0346 0.8940 -0.0237 0.089 Uiso 1 1 calc GR . . . .
C14 C 0.0837(7) 0.6762(4) 0.0213(4) 0.0641(17) Uani 1 1 d . . . . .
H14A H 0.1584 0.7101 -0.0200 0.096 Uiso 1 1 calc GR . . . .
H14B H 0.0131 0.6459 -0.0051 0.096 Uiso 1 1 calc GR . . . .
H14C H 0.1341 0.6299 0.0595 0.096 Uiso 1 1 calc GR . . . .
C15 C -0.1725(6) 0.6879(4) 0.1434(4) 0.0545(15) Uani 1 1 d . . . . .
H15A H -0.1290 0.6417 0.1847 0.082 Uiso 1 1 calc GR . . . .
H15B H -0.2296 0.6573 0.1104 0.082 Uiso 1 1 calc GR . . . .
H15C H -0.2393 0.7281 0.1700 0.082 Uiso 1 1 calc GR . . . .
C16 C 0.4168(6) 0.7458(5) 0.1059(4) 0.072(2) Uani 1 1 d . . . . .
H16A H 0.4218 0.7222 0.1641 0.108 Uiso 1 1 calc GR . . . .
H16B H 0.5161 0.7677 0.0802 0.108 Uiso 1 1 calc GR . . . .
H16C H 0.3843 0.6966 0.0811 0.108 Uiso 1 1 calc GR . . . .
C17 C 0.2756(6) 0.8900(4) -0.0196(3) 0.0495(14) Uani 1 1 d . . . . .
H17A H 0.2384 0.8428 -0.0452 0.074 Uiso 1 1 calc GR . . . .
H17B H 0.3770 0.9084 -0.0443 0.074 Uiso 1 1 calc GR . . . .
H17C H 0.2092 0.9435 -0.0274 0.074 Uiso 1 1 calc GR . . . .
C18 C 0.3508(7) 0.9393(5) 0.1300(4) 0.070(2) Uani 1 1 d . . . . .
H18A H 0.2740 0.9872 0.1288 0.105 Uiso 1 1 calc GR . . . .
H18B H 0.4414 0.9646 0.0958 0.105 Uiso 1 1 calc GR . . . .
H18C H 0.3745 0.9172 0.1859 0.105 Uiso 1 1 calc GR . . . .
C19 C -0.0658(7) 0.3987(4) 0.4615(4) 0.0613(16) Uani 1 1 d . . . . .
H19A H -0.0002 0.4527 0.4467 0.092 Uiso 1 1 calc GR . . . .
H19B H -0.0046 0.3429 0.4675 0.092 Uiso 1 1 calc GR . . . .
H19C H -0.1263 0.3999 0.5130 0.092 Uiso 1 1 calc GR . . . .
C20 C -0.1619(7) 0.3999(6) 0.3995(4) 0.075(2) Uani 1 1 d . . . . .
H20A H -0.2198 0.4578 0.3918 0.090 Uiso 1 1 calc R . . . .
H20B H -0.2340 0.3483 0.4170 0.090 Uiso 1 1 calc R . . . .
C21 C -0.1686(7) 0.4069(6) 0.2574(4) 0.078(2) Uani 1 1 d . . . . .
H21A H -0.2245 0.4652 0.2554 0.094 Uiso 1 1 calc R . . . .
H21B H -0.2425 0.3566 0.2654 0.094 Uiso 1 1 calc R . . . .
C22 C -0.0776(8) 0.4108(4) 0.1818(4) 0.0640(17) Uani 1 1 d . . . . .
H22A H -0.1407 0.4251 0.1369 0.096 Uiso 1 1 calc GR . . . .
H22B H -0.0286 0.3513 0.1819 0.096 Uiso 1 1 calc GR . . . .
H22C H -0.0012 0.4587 0.1749 0.096 Uiso 1 1 calc GR . . . .
C23 C 0.4035(9) 0.2043(5) 0.1504(5) 0.081(2) Uani 1 1 d . . . . .
H23A H 0.4196 0.1657 0.1099 0.121 Uiso 1 1 calc GR . . . .
H23B H 0.3141 0.1831 0.1876 0.121 Uiso 1 1 calc GR . . . .
H23C H 0.4908 0.2002 0.1812 0.121 Uiso 1 1 calc GR . . . .
C24 C 0.3821(10) 0.3009(5) 0.1089(5) 0.089(2) Uani 1 1 d . . . . .
H24A H 0.4746 0.3242 0.0741 0.107 Uiso 1 1 calc R . . . .
H24B H 0.2993 0.3048 0.0740 0.107 Uiso 1 1 calc R . . . .
C25 C 0.3602(6) 0.4513(4) 0.1338(4) 0.0541(15) Uani 1 1 d . . . . .
H25A H 0.3029 0.4857 0.1711 0.065 Uiso 1 1 calc R . . . .
H25B H 0.3137 0.4640 0.0821 0.065 Uiso 1 1 calc R . . . .
C26 C 0.5180(8) 0.4862(5) 0.1177(5) 0.078(2) Uani 1 1 d . . . . .
H26A H 0.5752 0.4537 0.0798 0.117 Uiso 1 1 calc GR . . . .
H26B H 0.5642 0.4756 0.1688 0.117 Uiso 1 1 calc GR . . . .
H26C H 0.5180 0.5521 0.0941 0.117 Uiso 1 1 calc GR . . . .
C27 C -0.0160(14) 0.1402(8) 0.4740(8) 0.068(4) Uani 0.587(11) 1 d . U P A 1
H27A H -0.0382 0.2046 0.4753 0.102 Uiso 0.587(11) 1 calc GR . P A 1
H27B H -0.0921 0.1008 0.5098 0.102 Uiso 0.587(11) 1 calc GR . P A 1
H27C H -0.0167 0.1310 0.4183 0.102 Uiso 0.587(11) 1 calc GR . P A 1
C28 C 0.1387(15) 0.1155(7) 0.5028(7) 0.046(3) Uani 0.587(11) 1 d . U P A 1
H28A H 0.1431 0.1283 0.5576 0.055 Uiso 0.587(11) 1 calc R . P A 1
H28B H 0.1599 0.0495 0.5051 0.055 Uiso 0.587(11) 1 calc R . P A 1
C29 C 0.3843(11) 0.1420(8) 0.4676(7) 0.053(3) Uani 0.587(11) 1 d D U P A 1
H29A H 0.3993 0.0763 0.4660 0.064 Uiso 0.587(11) 1 calc R . P A 1
H29B H 0.3943 0.1492 0.5237 0.064 Uiso 0.587(11) 1 calc R . P A 1
C30 C 0.5048(12) 0.1996(9) 0.4088(8) 0.056(3) Uani 0.587(11) 1 d . U P A 1
H30A H 0.4928 0.1943 0.3531 0.084 Uiso 0.587(11) 1 calc GR . P A 1
H30B H 0.6043 0.1773 0.4226 0.084 Uiso 0.587(11) 1 calc GR . P A 1
H30C H 0.4945 0.2641 0.4133 0.084 Uiso 0.587(11) 1 calc GR . P A 1
C28S C 0.242(2) 0.1126(12) 0.5045(11) 0.065(5) Uani 0.413(11) 1 d . U P A 2
H28C H 0.2757 0.1243 0.5553 0.078 Uiso 0.413(11) 1 calc R . P A 2
H28D H 0.2661 0.0481 0.5013 0.078 Uiso 0.413(11) 1 calc R . P A 2
C30S C 0.5522(17) 0.2256(11) 0.3660(11) 0.055(4) Uani 0.413(11) 1 d . U P A 2
H30D H 0.5263 0.2172 0.3132 0.082 Uiso 0.413(11) 1 calc GR . P A 2
H30E H 0.6600 0.2159 0.3690 0.082 Uiso 0.413(11) 1 calc GR . P A 2
H30F H 0.5259 0.2881 0.3725 0.082 Uiso 0.413(11) 1 calc GR . P A 2
C29S C 0.4659(13) 0.1568(11) 0.4333(10) 0.043(4) Uani 0.413(11) 1 d D U P A 2
H29C H 0.4855 0.0939 0.4241 0.051 Uiso 0.413(11) 1 calc R . P A 2
H29D H 0.5009 0.1602 0.4862 0.051 Uiso 0.413(11) 1 calc R . P A 2
O3S O 0.3145(13) 0.1742(6) 0.4357(6) 0.038(3) Uani 0.413(11) 1 d D . P A 2
C27S C 0.070(2) 0.1306(10) 0.5026(10) 0.045(4) Uani 0.413(11) 1 d . U P A 2
H27D H 0.0406 0.1238 0.4501 0.067 Uiso 0.413(11) 1 calc GR . P A 2
H27E H 0.0475 0.1930 0.5104 0.067 Uiso 0.413(11) 1 calc GR . P A 2
H27F H 0.0150 0.0862 0.5463 0.067 Uiso 0.413(11) 1 calc GR . P A 2

loop_
_atom_site_aniso_label
_atom_site_aniso_U_11
_atom_site_aniso_U_22
_atom_site_aniso_U_33
_atom_site_aniso_U_23
_atom_site_aniso_U_13
_atom_site_aniso_U_12
K 0.0450(6) 0.0250(5) 0.0445(7) -0.0039(5) -0.0101(5) 0.0015(4)
S1 0.0401(6) 0.0213(5) 0.0396(7) -0.0038(5) -0.0128(5) 0.0014(5)
S2 0.0473(7) 0.0210(6) 0.0517(8) -0.0030(5) -0.0173(6) 0.0047(5)
S3 0.0405(6) 0.0232(6) 0.0476(8) -0.0098(5) -0.0153(6) 0.0022(5)
S4 0.0605(8) 0.0217(6) 0.0885(12) -0.0118(7) -0.0358(8) 0.0081(6)
P1 0.0309(6) 0.0217(6) 0.0288(6) -0.0033(5) -0.0073(5) 0.0007(4)
P2 0.0385(6) 0.0232(6) 0.0378(7) -0.0060(5) -0.0159(5) 0.0016(5)
Si1 0.0447(7) 0.0331(7) 0.0368(8) -0.0106(6) -0.0141(6) 0.0036(6)
Si2 0.0360(7) 0.0430(8) 0.0326(8) 0.0004(6) -0.0044(6) 0.0013(6)
O1 0.052(2) 0.0359(19) 0.042(2) -0.0067(16) -0.0057(17) 0.0074(15)
O2 0.065(2) 0.041(2) 0.050(2) -0.0146(18) -0.0032(19) -0.0012(17)
O3 0.054(3) 0.048(3) 0.050(3) -0.0098(18) -0.0075(19) 0.0032(19)
N1 0.036(2) 0.0244(19) 0.025(2) -0.0013(15) -0.0081(16) 0.0026(15)
N2 0.037(2) 0.025(2) 0.039(2) -0.0034(17) -0.0130(17) 0.0031(16)
N3 0.0307(19) 0.0255(19) 0.033(2) -0.0031(16) -0.0084(16) 0.0039(15)
C1 0.033(2) 0.022(2) 0.027(2) -0.0043(18) -0.0043(19) 0.0001(17)
C2 0.036(2) 0.021(2) 0.032(3) -0.0012(19) 0.000(2) 0.0010(18)
C3 0.030(2) 0.024(2) 0.029(2) -0.0054(19) -0.0035(18) 0.0039(17)
C4 0.034(2) 0.026(2) 0.032(3) -0.0034(19) -0.014(2) 0.0002(18)
C5 0.040(3) 0.035(3) 0.031(3) -0.001(2) -0.005(2) 0.005(2)
C6 0.033(3) 0.051(3) 0.056(4) -0.005(3) -0.009(2) -0.001(2)
C7 0.032(2) 0.019(2) 0.025(2) 0.0014(18) -0.0018(18) 0.0002(17)
C8 0.044(3) 0.020(2) 0.053(3) -0.002(2) -0.016(2) 0.003(2)
C9 0.039(2) 0.020(2) 0.027(2) -0.0054(18) -0.0060(19) 0.0009(18)
C10 0.045(3) 0.028(2) 0.044(3) -0.005(2) -0.019(2) 0.007(2)
C11 0.041(3) 0.034(3) 0.066(4) -0.009(3) -0.018(3) 0.005(2)
C12 0.044(3) 0.033(3) 0.098(5) -0.009(3) -0.009(3) 0.008(2)
C13 0.070(4) 0.057(4) 0.055(4) -0.003(3) -0.041(3) 0.006(3)
C14 0.077(4) 0.059(4) 0.066(4) -0.036(3) -0.005(3) -0.001(3)
C15 0.051(3) 0.062(4) 0.059(4) -0.023(3) -0.017(3) -0.013(3)
C16 0.044(3) 0.088(5) 0.064(4) 0.016(4) 0.009(3) 0.019(3)
C17 0.056(3) 0.045(3) 0.043(3) 0.002(3) -0.002(3) -0.002(2)
C18 0.069(4) 0.090(5) 0.049(4) -0.011(4) 0.004(3) -0.046(4)
C19 0.062(4) 0.059(4) 0.064(4) -0.014(3) -0.011(3) 0.006(3)
C20 0.062(4) 0.105(6) 0.061(4) -0.021(4) -0.012(3) 0.012(4)
C21 0.064(4) 0.112(6) 0.061(5) -0.017(4) -0.022(4) 0.028(4)
C22 0.086(4) 0.056(4) 0.054(4) -0.016(3) -0.024(3) 0.029(3)
C23 0.097(5) 0.050(4) 0.094(6) -0.020(4) 0.011(4) 0.015(4)
C24 0.135(7) 0.053(4) 0.081(5) -0.034(4) 0.017(5) 0.003(4)
C25 0.066(4) 0.034(3) 0.059(4) -0.003(3) -0.007(3) 0.002(3)
C26 0.080(5) 0.064(4) 0.085(5) 0.003(4) -0.013(4) -0.011(4)
C27 0.069(5) 0.065(5) 0.066(5) -0.008(3) 0.002(3) 0.002(3)
C28 0.047(3) 0.044(3) 0.046(3) -0.0075(19) -0.0063(19) 0.0007(19)
C29 0.056(3) 0.052(3) 0.053(3) -0.012(2) -0.007(2) -0.0003(19)
C30 0.053(4) 0.058(4) 0.057(4) -0.011(3) -0.005(3) -0.001(3)
C28S 0.067(5) 0.064(5) 0.064(5) -0.013(2) -0.006(2) 0.000(2)
C30S 0.053(5) 0.053(5) 0.058(5) -0.013(4) -0.004(4) 0.007(4)
C29S 0.043(4) 0.041(4) 0.043(4) -0.009(2) -0.005(2) 0.002(2)
O3S 0.053(7) 0.024(5) 0.036(5) 0.001(4) -0.017(5) 0.012(5)
C27S 0.043(5) 0.043(5) 0.048(5) -0.009(3) 0.000(4) -0.005(4)

loop_
_atom_type_symbol
_atom_type_description
_atom_type_scat_dispersion_real
_atom_type_scat_dispersion_imag
_atom_type_scat_source
C C 0.0033 0.0016 'International Tables Vol C Tables 4.2.6.8 and 6.1.1.4'
H H 0.0000 0.0000 'International Tables Vol C Tables 4.2.6.8 and 6.1.1.4'
K K 0.2009 0.2494 'International Tables Vol C Tables 4.2.6.8 and 6.1.1.4'
N N 0.0061 0.0033 'International Tables Vol C Tables 4.2.6.8 and 6.1.1.4'
O O 0.0106 0.0060 'International Tables Vol C Tables 4.2.6.8 and 6.1.1.4'
P P 0.1023 0.0942 'International Tables Vol C Tables 4.2.6.8 and 6.1.1.4'
S S 0.1246 0.1234 'International Tables Vol C Tables 4.2.6.8 and 6.1.1.4'
Si Si 0.0817 0.0704 'International Tables Vol C Tables 4.2.6.8 and 6.1.1.4'

loop_
_geom_angle_atom_site_label_1
_geom_angle_atom_site_label_2
_geom_angle_atom_site_label_3
_geom_angle
_geom_angle_site_symmetry_3
S2 K S4 170.98(5) 1_545
O1 K S2 94.90(8) .
O1 K S4 82.89(8) 1_545
O1 K O2 111.01(11) .
O1 K O3S 130.8(3) .
O2 K S2 82.97(8) .
O2 K S4 89.64(9) 1_545
O2 K O3S 118.2(3) .
O3 K S2 97.21(19) .
O3 K S4 91.54(19) 1_545
O3 K O1 117.9(2) .
O3 K O2 130.8(2) .
O3S K S2 89.7(2) .
O3S K S4 98.4(2) 1_545
C2 S1 C1 93.0(2) .
C2 S2 K 116.42(16) .
C8 S3 C9 93.2(2) .
C8 S4 K 112.82(17) 1_565
N3 P1 C1 105.81(19) .
N3 P1 C7 107.76(19) .
C7 P1 C1 95.24(19) .
C3 P2 C9 96.6(2) .
N3 Si1 C13 111.6(2) .
N3 Si1 C14 111.1(2) .
N3 Si1 C15 111.7(2) .
C13 Si1 C14 109.7(3) .
C15 Si1 C13 107.5(3) .
C15 Si1 C14 105.0(3) .
N3 Si2 C16 110.6(2) .
N3 Si2 C17 109.3(2) .
N3 Si2 C18 114.3(3) .
C17 Si2 C16 109.3(3) .
C18 Si2 C16 109.1(4) .
C18 Si2 C17 104.0(3) .
C20 O1 K 121.4(3) .
C21 O1 K 121.2(4) .
C21 O1 C20 114.4(4) .
C24 O2 K 127.2(4) .
C24 O2 C25 111.6(5) .
C25 O2 K 118.2(3) .
C28 O3 K 128.1(7) .
C28 O3 C29 108.3(9) .
C29 O3 K 123.6(6) .
C2 N1 C3 116.4(3) .
C2 N1 C4 121.5(4) .
C3 N1 C4 122.1(3) .
C7 N2 C10 121.8(4) .
C8 N2 C7 116.1(4) .
C8 N2 C10 122.1(4) .
P1 N3 Si1 114.0(2) .
P1 N3 Si2 125.2(2) .
Si1 N3 Si2 120.0(2) .
S1 C1 P1 115.9(2) .
C3 C1 S1 110.3(3) .
C3 C1 P1 133.7(3) .
S2 C2 S1 124.4(3) .
N1 C2 S1 109.0(3) .
N1 C2 S2 126.6(3) .
N1 C3 P2 118.6(3) .
C1 C3 P2 130.0(3) .
C1 C3 N1 111.3(4) .
N1 C4 C5 112.7(4) .
C4 C5 C6 110.2(4) .
N2 C7 P1 118.2(3) .
C9 C7 P1 130.1(3) .
C9 C7 N2 111.6(4) .
S4 C8 S3 122.5(3) .
N2 C8 S3 109.3(3) .
N2 C8 S4 128.2(4) .
S3 C9 P2 116.2(2) .
C7 C9 S3 109.8(3) .
C7 C9 P2 133.9(3) .
N2 C10 C11 113.5(4) .
C12 C11 C10 114.1(4) .
C19 C20 O1 112.4(5) .
O1 C21 C22 111.6(5) .
O2 C24 C23 108.8(6) .
O2 C25 C26 114.0(5) .
O3 C28 C27 106.7(9) .
O3 C29 C30 111.2(9) .
O3S C28S C27S 106.3(13) .
O3S C29S C30S 110.8(11) .
C28S O3S K 128.9(9) .
C29S O3S K 123.3(8) .
C29S O3S C28S 107.7(12) .

loop_
_geom_bond_atom_site_label_1
_geom_bond_atom_site_label_2
_geom_bond_distance
_geom_bond_site_symmetry_2
K S2 3.2492(16) .
K S4 3.2715(17) 1_545
K O1 2.733(3) .
K O2 2.746(4) .
K O3 2.708(9) .
K O3S 2.774(8) .
S1 C1 1.748(4) .
S1 C2 1.729(4) .
S2 C2 1.675(4) .
S3 C8 1.739(5) .
S3 C9 1.746(4) .
S4 K 3.2715(17) 1_565
S4 C8 1.691(4) .
P1 N3 1.744(4) .
P1 C1 1.807(4) .
P1 C7 1.805(4) .
P2 C3 1.776(4) .
P2 C9 1.777(4) .
Si1 N3 1.760(4) .
Si1 C13 1.865(5) .
Si1 C14 1.866(6) .
Si1 C15 1.856(6) .
Si2 N3 1.765(4) .
Si2 C16 1.872(6) .
Si2 C17 1.862(5) .
Si2 C18 1.849(6) .
O1 C20 1.430(8) .
O1 C21 1.416(7) .
O2 C24 1.424(8) .
O2 C25 1.435(6) .
O3 C28 1.372(14) .
O3 C29 1.396(8) .
N1 C2 1.353(6) .
N1 C3 1.418(5) .
N1 C4 1.465(5) .
N2 C7 1.438(5) .
N2 C8 1.330(6) .
N2 C10 1.477(5) .
C1 C3 1.376(6) .
C4 C5 1.505(7) .
C5 C6 1.540(6) .
C7 C9 1.373(6) .
C10 C11 1.516(7) .
C11 C12 1.513(8) .
C19 C20 1.425(8) .
C21 C22 1.435(9) .
C23 C24 1.481(10) .
C25 C26 1.497(8) .
C27 C28 1.532(15) .
C29 C30 1.534(16) .
C28S O3S 1.43(2) .
C28S C27S 1.56(2) .
C30S C29S 1.52(2) .
C29S O3S 1.376(9) .
